data_2007273
loop_
_publ_author_name
'Boyle, Timothy J.'
'Scott, Brian L.'

_publ_section_title
;
 Low-Temperature Structure of Lithium Bis(trimethylsilyl)amide
 Etherate, {[LiO(CH~2~CH~3~)~2~][N(Si(CH~3~)~3~)~2~]}~2~
;
_journal_issue 5
_journal_name_full 'Acta Crystallographica Section C'
_journal_page_first IUC9800018
_journal_paper_doi 10.1107/S0108270198099697
_journal_volume 54
_journal_year 1998
_chemical_formula_moiety '[Li2 (C6 H18 N Si2 )2 (C4 H10 O )2 ]'
_chemical_formula_sum 'C20 H56 Li2 N2 O2 Si4'
_chemical_formula_weight 482.91
_chemical_name_systematic
;
 ?
;
_space_group_IT_number 118
_symmetry_cell_setting tetragonal
_symmetry_space_group_name_Hall 'P -4 -2n'
_symmetry_space_group_name_H-M 'P -4 n 2'
_audit_creation_method SHELXL
_cell_angle_alpha 90.00
_cell_angle_beta 90.00
_cell_angle_gamma 90.00
_cell_formula_units_Z 2
_cell_length_a 9.7390(10)
_cell_length_b 9.7390(10)
_cell_length_c 16.9210(10)
_cell_measurement_reflns_used 25
_cell_measurement_temperature 198
_cell_measurement_theta_max 13.55
_cell_measurement_theta_min 13.50
_cell_volume 1604.9(3)
_computing_cell_refinement 'XSCANS 2.10b (Siemens, 1994)'
_computing_data_collection 'XSCANS 2.10b (Siemens, 1994)'
_computing_data_reduction 'XSCANS 2.10b (Siemens, 1994)'
_computing_molecular_graphics 'SHELXTL PC 4.2/360 (Siemens, 1990)'
_computing_publication_material 'SHELXTL PC 4.2/360 (Siemens, 1990)'
_computing_structure_refinement 'SHELXL-93 (Sheldrick, 1993)'
_computing_structure_solution 'SHELXS-86 (Sheldrick, 1990)'
_diffrn_ambient_temperature 198
_diffrn_measurement_device 'Siemens P4/PC'
_diffrn_measurement_method '\w scans'
_diffrn_radiation_monochromator graphite
_diffrn_radiation_source 'fine-focus sealed tube'
_diffrn_radiation_type MoK\a
_diffrn_radiation_wavelength 0.71073
_diffrn_reflns_av_R_equivalents 0.0181
_diffrn_reflns_av_sigmaI/netI 0.0294
_diffrn_reflns_limit_h_max 11
_diffrn_reflns_limit_h_min -1
_diffrn_reflns_limit_k_max 11
_diffrn_reflns_limit_k_min -1
_diffrn_reflns_limit_l_max 20
_diffrn_reflns_limit_l_min -1
_diffrn_reflns_number 1993
_diffrn_reflns_theta_max 25.00
_diffrn_reflns_theta_min 2.96
_diffrn_standards_decay_% 0
_diffrn_standards_interval_count 97
_diffrn_standards_number 3
_exptl_absorpt_coefficient_mu 0.201
_exptl_absorpt_correction_type none
_exptl_crystal_colour colorless
_exptl_crystal_density_diffrn .999
_exptl_crystal_density_method 'not measured'
_exptl_crystal_description 'rectangular block'
_exptl_crystal_F_000 536
_exptl_crystal_size_max 0.50
_exptl_crystal_size_mid 0.37
_exptl_crystal_size_min 0.33
_refine_diff_density_max 0.341
_refine_diff_density_min -0.144
_refine_ls_abs_structure_details 'Flack (1983)'
_refine_ls_abs_structure_Flack 0.1(2)
_refine_ls_extinction_method none
_refine_ls_goodness_of_fit_all 1.323
_refine_ls_goodness_of_fit_obs 1.326
_refine_ls_hydrogen_treatment 'H atoms not refined'
_refine_ls_matrix_type full
_refine_ls_number_parameters 70
_refine_ls_number_reflns 1424
_refine_ls_number_restraints 0
_refine_ls_restrained_S_all 1.323
_refine_ls_restrained_S_obs 1.326
_refine_ls_R_factor_all 0.0402
_refine_ls_R_factor_obs .0358
_refine_ls_shift/esd_max 0.000
_refine_ls_shift/esd_mean 0.000
_refine_ls_structure_factor_coef Fsqd
_refine_ls_weighting_details 'w=1/[\s^2^(Fo^2^)+(0.0567P)^2^+0.0000P] where P=(Fo^2^+2Fc^2^)/3'
_refine_ls_weighting_scheme calc
_refine_ls_wR_factor_all 0.1063
_refine_ls_wR_factor_obs .1022
_reflns_number_observed 1315
_reflns_number_total 1424
_reflns_observed_criterion >2sigma(I)
_cod_data_source_file qc0002.cif
_cod_data_source_block xr162
_cod_depositor_comments
;
The following automatic conversions were performed:

'_refine_ls_weighting_scheme' value 'calc
w=1/[\s^2^(Fo^2^)+(0.0567P)^2^+0.0000P] where P=(Fo^2^+2Fc^2^)/3' was
changed to 'calc'. New tag '_refine_ls_weighting_details' was
created. The value of the new tag was set to
'w=1/[\s^2^(Fo^2^)+(0.0567P)^2^+0.0000P] where P=(Fo^2^+2Fc^2^)/3'.

Automatic conversion script
Id: cif_fix_values 3143 2015-03-26 13:38:13Z robertas 
;
_cod_database_code 2007273
_cod_database_fobs_code 2007273

loop_
_symmetry_equiv_pos_as_xyz
'x, y, z'
'-x, -y, z'
'y, -x, -z'
'-y, x, -z'
'x+1/2, -y+1/2, z+1/2'
'-x+1/2, y+1/2, z+1/2'
'y+1/2, x+1/2, -z+1/2'
'-y+1/2, -x+1/2, -z+1/2'

loop_
_atom_site_aniso_label
_atom_site_aniso_U_11
_atom_site_aniso_U_22
_atom_site_aniso_U_33
_atom_site_aniso_U_12
_atom_site_aniso_U_13
_atom_site_aniso_U_23
Si1 .0416(4) .0389(3) .0259(3) -.0055(3) -.0019(3) -.0029(3)
O1 .0515(9) .0515(9) .0309(10) .0099(11) -.0020(8) -.0020(8)
N1 .0388(14) .0356(14) .0233(12) -.0045(10) .000 .000
Li1 .043(2) .043(2) .035(3) .004(2) -.002(2) -.002(2)
C1 .047(2) .058(2) .056(2) -.0072(12) -.0098(13) -.0070(13)
C2 .061(2) .056(2) .0369(13) -.0069(13) .0017(12) -.0138(12)
C3 .072(2) .0413(14) .0472(14) -.0130(12) -.0004(14) .0016(12)
C4 .062(2) .065(2) .0430(13) .0088(14) .0067(13) -.0046(14)
C5 .066(2) .138(4) .079(2) -.001(2) .014(2) -.014(3)

loop_
_atom_site_label
_atom_site_fract_x
_atom_site_fract_y
_atom_site_fract_z
_atom_site_U_iso_or_equiv
_atom_site_thermal_displace_type
_atom_site_calc_flag
_atom_site_refinement_flags
_atom_site_occupancy
_atom_site_disorder_group
_atom_site_type_symbol
Si1 .91820(6) .37091(6) .10507(4) .0355(2) Uani d . 1 . Si
O1 1.2298(2) .2702(2) .2500 .0446(6) Uani d S 1 . O
N1 1.0000 .5000 .15387(14) .0326(6) Uani d S 1 . N
Li1 1.0891(4) .4109(4) .2500 .0402(13) Uani d S 1 . Li
C1 .7372(3) .4175(3) .0769(2) .0538(7) Uani d . 1 . C
H1A .6887(3) .4490(3) .1229(2) .081 Uiso calc R 1 . H
H1B .6917(3) .3382(3) .0556(2) .081 Uiso calc R 1 . H
H1C .7388(3) .4890(3) .0379(2) .081 Uiso calc R 1 . H
C2 1.0041(3) .3109(3) .01151(15) .0512(7) Uani d . 1 . C
H2A 1.0974(3) .2857(3) .02274(15) .077 Uiso calc R 1 . H
H2B 1.0029(3) .3835(3) -.02681(15) .077 Uiso calc R 1 . H
H2C .9558(3) .2327(3) -.00907(15) .077 Uiso calc R 1 . H
C3 .9048(3) .2108(3) .1675(2) .0534(7) Uani d . 1 . C
H3A .9950(3) .1824(3) .1836(2) .080 Uiso calc R 1 . H
H3B .8625(3) .1389(3) .1373(2) .080 Uiso calc R 1 . H
H3C .8501(3) .2297(3) .2134(2) .080 Uiso calc R 1 . H
C4 1.2933(3) .2227(3) .17892(15) .0568(7) Uani d . 1 . C
H4A 1.2528(3) .2706(3) .13441(15) .068 Uiso calc R 1 . H
H4B 1.2735(3) .1257(3) .17267(15) .068 Uiso calc R 1 . H
C5 1.4452(4) .2428(5) .1767(3) .0947(14) Uani d . 1 . C
H5A 1.4808(4) .2087(5) .1276(3) .142 Uiso calc R 1 . H
H5B 1.4867(4) .1937(5) .2198(3) .142 Uiso calc R 1 . H
H5C 1.4659(4) .3388(5) .1815(3) .142 Uiso calc R 1 . H

loop_
_atom_type_symbol
_atom_type_description
_atom_type_scat_dispersion_real
_atom_type_scat_dispersion_imag
_atom_type_scat_source
C C 0.0033 0.0016 'International Tables Vol C Tables 4.2.6.8 and 6.1.1.4'
H H 0.0000 0.0000 'International Tables Vol C Tables 4.2.6.8 and 6.1.1.4'
N N 0.0061 0.0033 'International Tables Vol C Tables 4.2.6.8 and 6.1.1.4'
O O 0.0106 0.0060 'International Tables Vol C Tables 4.2.6.8 and 6.1.1.4'
Si Si 0.0817 0.0704 'International Tables Vol C Tables 4.2.6.8 and 6.1.1.4'
Li Li -0.0003 0.0001 'International Tables Vol C Tables 4.2.6.8 and 6.1.1.4'

loop_
_geom_angle_atom_site_label_1
_geom_angle_atom_site_label_2
_geom_angle_atom_site_label_3
_geom_angle_site_symmetry_1
_geom_angle_site_symmetry_3
_geom_angle
_geom_angle_publ_flag
N1 Si1 C1 . . 112.53(10) yes
N1 Si1 C2 . . 115.42(11) ?
C1 Si1 C2 . . 106.15(13) ?
N1 Si1 C3 . . 111.77(11) ?
C1 Si1 C3 . . 106.03(14) ?
C2 Si1 C3 . . 104.15(14) ?
C4 O1 C4 . 8_665 115.3(3) yes
C4 O1 Li1 . . 122.35(14) yes
Si1 N1 Si1 . 2_765 121.96(15) ?
Si1 N1 Li1 . 2_765 120.17(5) ?
Si1 N1 Li1 . . 105.79(7) yes
Li1 N1 Li1 2_765 . 74.0(3) yes
O1 Li1 N1 . . 127.02(14) yes
N1 Li1 N1 7_545 . 106.0(3) yes
O1 C4 C5 . . 114.0(3) ?

loop_
_geom_bond_atom_site_label_1
_geom_bond_atom_site_label_2
_geom_bond_site_symmetry_2
_geom_bond_distance
_geom_bond_publ_flag
Si1 N1 . 1.7020(13) yes
Si1 C1 . 1.882(3) ?
Si1 C2 . 1.884(3) ?
Si1 C3 . 1.888(3) ?
Si1 Li1 . 2.989(2) ?
O1 C4 . 1.430(3) ?
O1 Li1 . 1.938(6) yes
N1 Li1 . 2.037(4) yes
Li1 Li1 2_765 2.454(12) yes
N1 N1 7_545 3.253(4) yes
C4 C5 . 1.493(5) ?
